data_7150557
loop_
_publ_author_name
'Winkelmann, Ole'
'N\"ather, Christian'
'L\"uning, Ulrich'

_publ_section_title
;
 Organocatalysis by bimacrocyclic NHCs: unexpected formation of a
 cyclic hemiacetal instead of a \g-butyrolactone
;
_journal_issue 3
_journal_name_full 'Organic &amp; Biomolecular Chemistry'
_journal_page_first 553
_journal_page_last 556
_journal_paper_doi 10.1039/b815828b
_journal_volume 7
_journal_year 2009
_chemical_formula_sum 'C37 H53 Cl7 N2 O4'
_chemical_formula_weight 837.96
_chemical_name_systematic
;
?
;
_space_group_IT_number 15
_symmetry_cell_setting monoclinic
_symmetry_space_group_name_Hall '-C 2yc'
_symmetry_space_group_name_H-M 'C 1 2/c 1'
_atom_sites_solution_hydrogens geom
_atom_sites_solution_primary direct
_atom_sites_solution_secondary difmap
_audit_creation_method SHELXL-97
_cell_angle_alpha 90.00
_cell_angle_beta 128.674(9)
_cell_angle_gamma 90.00
_cell_formula_units_Z 4
_cell_length_a 26.471(3)
_cell_length_b 12.5614(7)
_cell_length_c 16.7632(14)
_cell_measurement_reflns_used 5299
_cell_measurement_temperature 220(2)
_cell_measurement_theta_max 23
_cell_measurement_theta_min 2.5
_cell_volume 4351.7(9)
_computing_cell_refinement 'STOE IPDS-1 program package'
_computing_data_collection 'STOE IPDS-1 program package'
_computing_data_reduction 'STOE IPDS-1 program package'
_computing_molecular_graphics 'XP in SHELXTL-PC'
_computing_publication_material 'XCIF in SHELXTL-PC'
_computing_structure_refinement 'SHELXL-97 (Sheldrick, 1997)'
_computing_structure_solution 'SHELXS-97 (Sheldrick, 1990)'
_diffrn_ambient_temperature 220(2)
_diffrn_measured_fraction_theta_full 0.992
_diffrn_measured_fraction_theta_max 0.992
_diffrn_measurement_device_type 'STOE IPDS-1'
_diffrn_measurement_method 'Phi scans'
_diffrn_radiation_monochromator graphite
_diffrn_radiation_source 'fine-focus sealed tube'
_diffrn_radiation_type MoK\a
_diffrn_radiation_wavelength 0.71073
_diffrn_reflns_av_R_equivalents 0.0469
_diffrn_reflns_av_sigmaI/netI 0.0567
_diffrn_reflns_limit_h_max 27
_diffrn_reflns_limit_h_min -31
_diffrn_reflns_limit_k_max 14
_diffrn_reflns_limit_k_min -14
_diffrn_reflns_limit_l_max 19
_diffrn_reflns_limit_l_min -18
_diffrn_reflns_number 9095
_diffrn_reflns_theta_full 25.03
_diffrn_reflns_theta_max 25.03
_diffrn_reflns_theta_min 2.82
_diffrn_standards_interval_time 0
_diffrn_standards_number 0
_exptl_absorpt_coefficient_mu 0.494
_exptl_absorpt_correction_type none
_exptl_crystal_colour colourless
_exptl_crystal_density_diffrn 1.279
_exptl_crystal_density_method 'not measured'
_exptl_crystal_description block
_exptl_crystal_F_000 1760
_exptl_crystal_size_max 0.2
_exptl_crystal_size_mid 0.05
_exptl_crystal_size_min 0.05
_refine_diff_density_max 0.398
_refine_diff_density_min -0.272
_refine_diff_density_rms 0.046
_refine_ls_extinction_method none
_refine_ls_goodness_of_fit_ref 1.016
_refine_ls_hydrogen_treatment constr
_refine_ls_matrix_type full
_refine_ls_number_parameters 255
_refine_ls_number_reflns 3828
_refine_ls_number_restraints 25
_refine_ls_restrained_S_all 1.173
_refine_ls_R_factor_all 0.1122
_refine_ls_R_factor_gt 0.0628
_refine_ls_shift/su_max 0.000
_refine_ls_shift/su_mean 0.000
_refine_ls_structure_factor_coef Fsqd
_refine_ls_weighting_details 'calc w=1/[\s^2^(Fo^2^)+(0.1066P)^2^+0.0104P] where P=(Fo^2^+2Fc^2^)/3'
_refine_ls_weighting_scheme calc
_refine_ls_wR_factor_gt 0.1606
_refine_ls_wR_factor_ref 0.1870
_reflns_number_gt 2266
_reflns_number_total 3828
_reflns_threshold_expression >2sigma(I)
_cod_data_source_file b815828b.txt
_cod_data_source_block luen25
_cod_original_cell_volume 4351.6(6)
_cod_original_sg_symbol_H-M 'C 2/c'
_cod_database_code 7150557

loop_
_symmetry_equiv_pos_as_xyz
'x, y, z'
'-x, y, -z+1/2'
'x+1/2, y+1/2, z'
'-x+1/2, y+1/2, -z+1/2'
'-x, -y, -z'
'x, -y, z-1/2'
'-x+1/2, -y+1/2, -z'
'x+1/2, -y+1/2, z-1/2'

loop_
_atom_site_label
_atom_site_type_symbol
_atom_site_fract_x
_atom_site_fract_y
_atom_site_fract_z
_atom_site_U_iso_or_equiv
_atom_site_adp_type
_atom_site_occupancy
_atom_site_symmetry_multiplicity
_atom_site_calc_flag
_atom_site_refinement_flags
_atom_site_disorder_assembly
_atom_site_disorder_group
O1 O 0.54506(16) 0.7494(2) 0.49454(19) 0.0712(9) Uani 1 1 d . . .
O2 O 0.38466(12) 0.5570(2) 0.20630(18) 0.0513(6) Uani 1 1 d . . .
N1 N 0.48820(13) 0.6881(2) 0.30216(19) 0.0374(6) Uani 1 1 d . . .
C1 C 0.46560(17) 0.6476(3) 0.3545(2) 0.0437(8) Uani 1 1 d . . .
C2 C 0.41330(17) 0.5787(3) 0.3057(3) 0.0477(9) Uani 1 1 d . . .
C3 C 0.3931(2) 0.5375(4) 0.3581(4) 0.0673(11) Uani 1 1 d . . .
H3 H 0.3583 0.4893 0.3262 0.081 Uiso 1 1 calc R . .
C4 C 0.4248(3) 0.5683(4) 0.4580(4) 0.0756(13) Uani 1 1 d . . .
H4 H 0.4113 0.5393 0.4938 0.091 Uiso 1 1 calc R . .
C5 C 0.4744(2) 0.6384(4) 0.5066(3) 0.0684(12) Uani 1 1 d . . .
H5 H 0.4942 0.6592 0.5742 0.082 Uiso 1 1 calc R . .
C6 C 0.4956(2) 0.6792(3) 0.4548(3) 0.0553(10) Uani 1 1 d . . .
C7 C 0.5751(3) 0.7888(5) 0.5968(3) 0.0920(17) Uani 1 1 d . . .
H7A H 0.5419 0.8143 0.6009 0.110 Uiso 1 1 calc R . .
H7B H 0.5992 0.7313 0.6467 0.110 Uiso 1 1 calc R . .
C8 C 0.6186(4) 0.8749(6) 0.6193(4) 0.120(2) Uani 1 1 d . . .
H8A H 0.6392 0.9001 0.6887 0.144 Uiso 1 1 calc R . .
H8B H 0.5927 0.9339 0.5726 0.144 Uiso 1 1 calc R . .
C9 C 0.6692(4) 0.8510(5) 0.6119(5) 0.111(2) Uani 1 1 d . . .
H9A H 0.6990 0.9116 0.6392 0.133 Uiso 1 1 calc R . .
H9B H 0.6494 0.8439 0.5395 0.133 Uiso 1 1 calc R . .
C10 C 0.7073(3) 0.7535(6) 0.6661(5) 0.108(2) Uani 1 1 d . . .
H10A H 0.6786 0.6917 0.6333 0.130 Uiso 1 1 calc R . .
H10B H 0.7229 0.7566 0.7366 0.130 Uiso 1 1 calc R . .
C11 C 0.7661(4) 0.7369(6) 0.6678(5) 0.124(3) Uani 1 1 d . . .
H11A H 0.7528 0.7551 0.6003 0.149 Uiso 1 1 calc R . .
H11B H 0.8002 0.7869 0.7171 0.149 Uiso 1 1 calc R . .
C12 C 0.7942(3) 0.6275(6) 0.6946(5) 0.111(2) Uani 1 1 d . . .
H12A H 0.8091 0.6100 0.7632 0.133 Uiso 1 1 calc R . .
H12B H 0.8320 0.6273 0.6967 0.133 Uiso 1 1 calc R . .
C13 C 0.7485(2) 0.5431(5) 0.6224(4) 0.0859(15) Uani 1 1 d . . .
H13A H 0.7111 0.5429 0.6216 0.103 Uiso 1 1 calc R . .
H13B H 0.7700 0.4740 0.6491 0.103 Uiso 1 1 calc R . .
C14 C 0.7239(2) 0.5531(4) 0.5138(3) 0.0760(14) Uani 1 1 d . . .
H14A H 0.6978 0.6180 0.4839 0.091 Uiso 1 1 calc R . .
H14B H 0.7610 0.5609 0.5145 0.091 Uiso 1 1 calc R . .
C15 C 0.6838(2) 0.4602(4) 0.4466(3) 0.0676(12) Uani 1 1 d . . .
H15A H 0.7097 0.3951 0.4768 0.081 Uiso 1 1 calc R . .
H15B H 0.6465 0.4526 0.4455 0.081 Uiso 1 1 calc R . .
C16 C 0.6600(2) 0.4697(4) 0.3402(3) 0.0653(11) Uani 1 1 d . . .
H16A H 0.6963 0.4828 0.3396 0.078 Uiso 1 1 calc R . .
H16B H 0.6384 0.4037 0.3025 0.078 Uiso 1 1 calc R . .
C17 C 0.5000 0.6304(3) 0.2500 0.0340(10) Uani 1 2 d S . .
H17 H 0.5000 0.5556 0.2500 0.041 Uiso 1 2 calc SR . .
C18 C 0.4854(2) 0.8021(3) 0.2768(3) 0.0539(10) Uani 1 1 d . . .
H18A H 0.5108 0.8461 0.3387 0.065 Uiso 1 1 calc R . .
H18B H 0.4407 0.8281 0.2317 0.065 Uiso 1 1 calc R . .
C19 C 0.8971(3) 0.6646(4) 1.0907(4) 0.106(2) Uani 1 1 d D . .
H19 H 0.9209 0.7300 1.1290 0.127 Uiso 1 1 calc R A 1
Cl1 Cl 0.5000 0.35635(9) 0.2500 0.0462(4) Uani 1 2 d S B 1
Cl2 Cl 0.8297(5) 0.6879(10) 0.9799(9) 0.199(6) Uani 0.381(8) 1 d PD C 1
Cl3 Cl 0.8945(5) 0.5693(8) 1.1652(6) 0.163(4) Uani 0.381(8) 1 d PD C 1
Cl4 Cl 0.9431(5) 0.5770(8) 1.0636(11) 0.188(6) Uani 0.381(8) 1 d PD C 1
Cl2' Cl 0.8347(3) 0.6916(4) 0.9597(3) 0.1096(16) Uani 0.619(8) 1 d PD C 2
Cl3' Cl 0.8553(3) 0.6610(5) 1.1442(2) 0.150(3) Uani 0.619(8) 1 d PD C 2
Cl4' Cl 0.9405(4) 0.5622(5) 1.1109(6) 0.227(6) Uani 0.619(8) 1 d PD C 2

loop_
_atom_site_aniso_label
_atom_site_aniso_U_11
_atom_site_aniso_U_22
_atom_site_aniso_U_33
_atom_site_aniso_U_23
_atom_site_aniso_U_13
_atom_site_aniso_U_12
O1 0.086(2) 0.082(2) 0.0374(13) -0.0139(13) 0.0344(14) -0.0106(17)
O2 0.0474(13) 0.0596(15) 0.0507(14) -0.0045(11) 0.0325(12) -0.0087(11)
N1 0.0451(15) 0.0365(14) 0.0341(13) 0.0003(11) 0.0265(12) 0.0023(11)
C1 0.052(2) 0.0484(19) 0.0428(17) 0.0041(15) 0.0354(16) 0.0093(16)
C2 0.048(2) 0.053(2) 0.0506(19) 0.0042(16) 0.0352(17) 0.0067(16)
C3 0.070(3) 0.082(3) 0.078(3) 0.011(2) 0.060(2) 0.003(2)
C4 0.087(3) 0.098(4) 0.077(3) 0.019(3) 0.068(3) 0.017(3)
C5 0.086(3) 0.090(3) 0.052(2) 0.010(2) 0.054(2) 0.021(3)
C6 0.064(2) 0.063(2) 0.0421(19) -0.0002(17) 0.0343(19) 0.0084(19)
C7 0.110(4) 0.105(4) 0.049(2) -0.030(3) 0.043(3) -0.011(3)
C8 0.151(6) 0.119(5) 0.070(3) -0.035(3) 0.060(4) -0.034(5)
C9 0.128(6) 0.098(4) 0.083(4) -0.027(3) 0.055(4) -0.047(4)
C10 0.101(4) 0.126(5) 0.095(4) -0.010(4) 0.061(4) -0.011(4)
C11 0.105(5) 0.147(6) 0.104(4) -0.028(4) 0.057(4) -0.068(5)
C12 0.059(3) 0.153(6) 0.089(4) 0.011(4) 0.031(3) 0.006(4)
C13 0.066(3) 0.117(4) 0.066(3) 0.013(3) 0.037(2) 0.011(3)
C14 0.052(2) 0.099(3) 0.062(3) 0.022(2) 0.028(2) 0.011(2)
C15 0.058(2) 0.070(3) 0.074(3) 0.022(2) 0.041(2) 0.016(2)
C16 0.058(2) 0.067(3) 0.077(3) 0.013(2) 0.046(2) 0.017(2)
C17 0.036(2) 0.033(2) 0.0297(19) 0.000 0.0194(18) 0.000
C18 0.076(3) 0.0348(18) 0.060(2) -0.0002(15) 0.047(2) 0.0017(17)
C19 0.118(5) 0.095(4) 0.083(3) -0.029(3) 0.052(4) -0.054(4)
Cl1 0.0551(7) 0.0410(6) 0.0394(6) 0.000 0.0279(5) 0.000
Cl2 0.116(6) 0.134(7) 0.228(11) 0.028(7) 0.049(7) 0.012(5)
Cl3 0.210(8) 0.143(7) 0.182(6) -0.014(5) 0.145(6) -0.064(6)
Cl4 0.187(9) 0.101(5) 0.291(16) -0.047(7) 0.158(11) -0.054(6)
Cl2' 0.148(4) 0.100(2) 0.0614(15) -0.0204(14) 0.056(2) -0.030(2)
Cl3' 0.179(4) 0.184(5) 0.099(2) -0.051(2) 0.093(2) -0.114(4)
Cl4' 0.234(8) 0.083(3) 0.160(5) -0.012(3) 0.023(4) 0.054(4)

loop_
_atom_type_symbol
_atom_type_description
_atom_type_scat_dispersion_real
_atom_type_scat_dispersion_imag
_atom_type_scat_source
C C 0.0033 0.0016 'International Tables Vol C Tables 4.2.6.8 and 6.1.1.4'
H H 0.0000 0.0000 'International Tables Vol C Tables 4.2.6.8 and 6.1.1.4'
N N 0.0061 0.0033 'International Tables Vol C Tables 4.2.6.8 and 6.1.1.4'
O O 0.0106 0.0060 'International Tables Vol C Tables 4.2.6.8 and 6.1.1.4'
Cl Cl 0.1484 0.1585 'International Tables Vol C Tables 4.2.6.8 and 6.1.1.4'

loop_
_geom_angle_atom_site_label_1
_geom_angle_atom_site_label_2
_geom_angle_atom_site_label_3
_geom_angle
_geom_angle_site_symmetry_1
_geom_angle_site_symmetry_3
_geom_angle_publ_flag
C6 O1 C7 116.8(4) . . ?
C2 O2 C16 117.3(3) . 2_655 ?
C17 N1 C1 125.2(3) . . ?
C17 N1 C18 109.4(3) . . ?
C1 N1 C18 123.7(3) . . ?
C2 C1 C6 119.8(3) . . ?
C2 C1 N1 120.5(3) . . ?
C6 C1 N1 119.7(3) . . ?
O2 C2 C3 124.2(4) . . ?
O2 C2 C1 115.8(3) . . ?
C3 C2 C1 120.0(4) . . ?
C4 C3 C2 118.8(4) . . ?
C4 C3 H3 120.6 . . ?
C2 C3 H3 120.6 . . ?
C5 C4 C3 122.7(4) . . ?
C5 C4 H4 118.7 . . ?
C3 C4 H4 118.7 . . ?
C4 C5 C6 118.8(4) . . ?
C4 C5 H5 120.6 . . ?
C6 C5 H5 120.6 . . ?
O1 C6 C1 115.2(4) . . ?
O1 C6 C5 125.0(4) . . ?
C1 C6 C5 119.8(4) . . ?
C8 C7 O1 108.8(5) . . ?
C8 C7 H7A 109.9 . . ?
O1 C7 H7A 109.9 . . ?
C8 C7 H7B 109.9 . . ?
O1 C7 H7B 109.9 . . ?
H7A C7 H7B 108.3 . . ?
C7 C8 C9 116.7(6) . . ?
C7 C8 H8A 108.1 . . ?
C9 C8 H8A 108.1 . . ?
C7 C8 H8B 108.1 . . ?
C9 C8 H8B 108.1 . . ?
H8A C8 H8B 107.3 . . ?
C8 C9 C10 115.5(6) . . ?
C8 C9 H9A 108.4 . . ?
C10 C9 H9A 108.4 . . ?
C8 C9 H9B 108.4 . . ?
C10 C9 H9B 108.4 . . ?
H9A C9 H9B 107.5 . . ?
C9 C10 C11 114.4(7) . . ?
C9 C10 H10A 108.7 . . ?
C11 C10 H10A 108.7 . . ?
C9 C10 H10B 108.7 . . ?
C11 C10 H10B 108.7 . . ?
H10A C10 H10B 107.6 . . ?
C12 C11 C10 115.8(6) . . ?
C12 C11 H11A 108.3 . . ?
C10 C11 H11A 108.3 . . ?
C12 C11 H11B 108.3 . . ?
C10 C11 H11B 108.3 . . ?
H11A C11 H11B 107.4 . . ?
C11 C12 C13 114.3(5) . . ?
C11 C12 H12A 108.7 . . ?
C13 C12 H12A 108.7 . . ?
C11 C12 H12B 108.7 . . ?
C13 C12 H12B 108.7 . . ?
H12A C12 H12B 107.6 . . ?
C12 C13 C14 116.1(5) . . ?
C12 C13 H13A 108.3 . . ?
C14 C13 H13A 108.3 . . ?
C12 C13 H13B 108.3 . . ?
C14 C13 H13B 108.3 . . ?
H13A C13 H13B 107.4 . . ?
C15 C14 C13 114.1(4) . . ?
C15 C14 H14A 108.7 . . ?
C13 C14 H14A 108.7 . . ?
C15 C14 H14B 108.7 . . ?
C13 C14 H14B 108.7 . . ?
H14A C14 H14B 107.6 . . ?
C16 C15 C14 114.1(4) . . ?
C16 C15 H15A 108.7 . . ?
C14 C15 H15A 108.7 . . ?
C16 C15 H15B 108.7 . . ?
C14 C15 H15B 108.7 . . ?
H15A C15 H15B 107.6 . . ?
O2 C16 C15 107.5(3) 2_655 . ?
O2 C16 H16A 110.2 2_655 . ?
C15 C16 H16A 110.2 . . ?
O2 C16 H16B 110.2 2_655 . ?
C15 C16 H16B 110.2 . . ?
H16A C16 H16B 108.5 . . ?
N1 C17 N1 113.1(4) 2_655 . ?
N1 C17 H17 123.4 2_655 . ?
N1 C17 H17 123.4 . . ?
N1 C18 C18 102.6(2) . 2_655 ?
N1 C18 H18A 111.2 . . ?
C18 C18 H18A 111.2 2_655 . ?
N1 C18 H18B 111.2 . . ?
C18 C18 H18B 111.2 2_655 . ?
H18A C18 H18B 109.2 . . ?
Cl2 C19 Cl4' 121.3(7) . . ?
Cl2 C19 Cl3 115.9(7) . . ?
Cl4' C19 Cl3 69.4(5) . . ?
Cl2 C19 Cl2' 13.7(7) . . ?
Cl4' C19 Cl2' 113.9(5) . . ?
Cl3 C19 Cl2' 126.2(4) . . ?
Cl2 C19 Cl3' 89.8(7) . . ?
Cl4' C19 Cl3' 116.9(5) . . ?
Cl3 C19 Cl3' 47.5(3) . . ?
Cl2' C19 Cl3' 103.5(4) . . ?
Cl2 C19 Cl4 104.2(6) . . ?
Cl4' C19 Cl4 26.8(5) . . ?
Cl3 C19 Cl4 95.2(5) . . ?
Cl2' C19 Cl4 93.2(6) . . ?
Cl3' C19 Cl4 142.0(5) . . ?
Cl2 C19 H19 113.2 . . ?
Cl4' C19 H19 116.5 . . ?
Cl3 C19 H19 113.2 . . ?
Cl2' C19 H19 111.5 . . ?
Cl3' C19 H19 92.1 . . ?
Cl4 C19 H19 113.2 . . ?

loop_
_geom_bond_atom_site_label_1
_geom_bond_atom_site_label_2
_geom_bond_distance
_geom_bond_site_symmetry_2
_geom_bond_publ_flag
O1 C6 1.357(5) . ?
O1 C7 1.452(5) . ?
O2 C2 1.359(4) . ?
O2 C16 1.435(5) 2_655 ?
N1 C17 1.315(3) . ?
N1 C1 1.429(4) . ?
N1 C18 1.483(4) . ?
C1 C2 1.385(5) . ?
C1 C6 1.395(5) . ?
C2 C3 1.384(6) . ?
C3 C4 1.379(6) . ?
C3 H3 0.9400 . ?
C4 C5 1.351(7) . ?
C4 H4 0.9400 . ?
C5 C6 1.395(6) . ?
C5 H5 0.9400 . ?
C7 C8 1.447(9) . ?
C7 H7A 0.9800 . ?
C7 H7B 0.9800 . ?
C8 C9 1.451(10) . ?
C8 H8A 0.9800 . ?
C8 H8B 0.9800 . ?
C9 C10 1.481(9) . ?
C9 H9A 0.9800 . ?
C9 H9B 0.9800 . ?
C10 C11 1.553(10) . ?
C10 H10A 0.9800 . ?
C10 H10B 0.9800 . ?
C11 C12 1.491(10) . ?
C11 H11A 0.9800 . ?
C11 H11B 0.9800 . ?
C12 C13 1.491(8) . ?
C12 H12A 0.9800 . ?
C12 H12B 0.9800 . ?
C13 C14 1.509(7) . ?
C13 H13A 0.9800 . ?
C13 H13B 0.9800 . ?
C14 C15 1.504(7) . ?
C14 H14A 0.9800 . ?
C14 H14B 0.9800 . ?
C15 C16 1.481(6) . ?
C15 H15A 0.9800 . ?
C15 H15B 0.9800 . ?
C16 O2 1.435(5) 2_655 ?
C16 H16A 0.9800 . ?
C16 H16B 0.9800 . ?
C17 N1 1.315(3) 2_655 ?
C17 H17 0.9400 . ?
C18 C18 1.508(8) 2_655 ?
C18 H18A 0.9800 . ?
C18 H18B 0.9800 . ?
C19 Cl2 1.605(10) . ?
C19 Cl4' 1.613(8) . ?
C19 Cl3 1.761(8) . ?
C19 Cl2' 1.770(6) . ?
C19 Cl3' 1.810(7) . ?
C19 Cl4 1.895(11) . ?
C19 H19 0.9900 . ?
